data_4504411
loop_
_publ_author_name
'Zheng, Nanfeng'
'Zhang, Jian'
'Bu, Xianhui'
'Feng, Pingyun'

_publ_section_title
;
 Cadmium&#x2212;Porphyrin Coordination Networks: Rich Coordination Modes
 and Three-Dimensional Four-Connected CdSO4and (3,5)-Connected hms Nets
;
_journal_issue 12
_journal_name_full 'Crystal Growth &amp; Design'
_journal_page_first 2576
_journal_paper_doi 10.1021/cg0705456
_journal_volume 7
_journal_year 2007
_chemical_formula_sum 'C45 H29 Cd N9'
_chemical_formula_weight 808.18
_chemical_name_systematic
;
 ?
;
_space_group_IT_number 15
_symmetry_cell_setting monoclinic
_symmetry_space_group_name_Hall '-C 2yc'
_symmetry_space_group_name_H-M 'C 1 2/c 1'
_atom_sites_solution_hydrogens geom
_atom_sites_solution_primary direct
_atom_sites_solution_secondary difmap
_audit_creation_method SHELXL-97
_cell_angle_alpha 90.00
_cell_angle_beta 103.143(3)
_cell_angle_gamma 90.00
_cell_formula_units_Z 4
_cell_length_a 13.615(2)
_cell_length_b 18.578(3)
_cell_length_c 14.846(3)
_cell_measurement_reflns_used 245
_cell_measurement_temperature 293(2)
_cell_measurement_theta_max 28.28
_cell_measurement_theta_min 1.89
_cell_volume 3656.8(11)
_computing_cell_refinement 'Siemens SMART & SAINT'
_computing_data_collection 'Siemens SMART'
_computing_data_reduction 'Siemens XPREP'
_computing_molecular_graphics 'Bruker SHELXTL'
_computing_publication_material 'Bruker SHELXTL'
_computing_structure_refinement 'Siemens SHELXTL'
_computing_structure_solution 'Siemens SHELXTL'
_diffrn_ambient_temperature 293(2)
_diffrn_measured_fraction_theta_full 0.960
_diffrn_measured_fraction_theta_max 0.960
_diffrn_measurement_device_type 'CCD area detector'
_diffrn_measurement_method 'phi and omega scans'
_diffrn_radiation_monochromator graphite
_diffrn_radiation_source 'fine-focus sealed tube'
_diffrn_radiation_type MoK\a
_diffrn_radiation_wavelength 0.71073
_diffrn_reflns_av_R_equivalents 0.0682
_diffrn_reflns_av_sigmaI/netI 0.0724
_diffrn_reflns_limit_h_max 15
_diffrn_reflns_limit_h_min -17
_diffrn_reflns_limit_k_max 24
_diffrn_reflns_limit_k_min -19
_diffrn_reflns_limit_l_max 19
_diffrn_reflns_limit_l_min -19
_diffrn_reflns_number 11651
_diffrn_reflns_theta_full 28.28
_diffrn_reflns_theta_max 28.28
_diffrn_reflns_theta_min 1.89
_diffrn_standards_decay_% none
_diffrn_standards_interval_count none
_diffrn_standards_interval_time none
_diffrn_standards_number none
_exptl_absorpt_coefficient_mu 0.645
_exptl_absorpt_correction_T_max .7000
_exptl_absorpt_correction_T_min .5000
_exptl_absorpt_correction_type empirical
_exptl_absorpt_process_details 'SADABS (Sheldrick, 1996)'
_exptl_crystal_colour purple
_exptl_crystal_density_diffrn 1.468
_exptl_crystal_density_method 'not measured'
_exptl_crystal_description prism
_exptl_crystal_F_000 1640
_exptl_crystal_size_max .30
_exptl_crystal_size_mid .20
_exptl_crystal_size_min .10
_refine_diff_density_max 0.978
_refine_diff_density_min -0.962
_refine_diff_density_rms 0.171
_refine_ls_extinction_method none
_refine_ls_goodness_of_fit_ref 1.079
_refine_ls_hydrogen_treatment constr
_refine_ls_matrix_type full
_refine_ls_number_parameters 250
_refine_ls_number_reflns 4371
_refine_ls_number_restraints 0
_refine_ls_restrained_S_all 1.079
_refine_ls_R_factor_gt 0.0758
_refine_ls_shift/su_max 0.001
_refine_ls_shift/su_mean 0.000
_refine_ls_structure_factor_coef Fsqd
_refine_ls_weighting_details 'calc w=1/[\s^2^(Fo^2^)+(0.1503P)^2^+0.9529P] where P=(Fo^2^+2Fc^2^)/3'
_refine_ls_weighting_scheme calc
_refine_ls_wR_factor_gt 0.2294
_refine_ls_wR_factor_ref 0.2453
_reflns_number_gt 3001
_reflns_number_total 4371
_reflns_threshold_expression >2sigma(I)
_cod_data_source_file cg0705456-file002.cif
_cod_data_source_block 1
_cod_depositor_comments
;
The following automatic conversions were performed:

'_symmetry_cell_setting' value 'Monoclinic' changed to 'monoclinic'
according to /home/saulius/struct/CIF-dictionaries/cif_core.dic
dictionary named 'cif_core.dic' version 2.4.1 from 2010-06-29.

Automatic conversion script
Id: cif_fix_values 1715 2011-07-08 13:25:40Z adriana 
;
_cod_original_sg_symbol_H-M C2/c
_cod_database_code 4504411
_refine_ls_r_factor_ref 0.1082

loop_
_symmetry_equiv_pos_as_xyz
'x, y, z'
'-x, y, -z+1/2'
'x+1/2, y+1/2, z'
'-x+1/2, y+1/2, -z+1/2'
'-x, -y, -z'
'x, -y, z-1/2'
'-x+1/2, -y+1/2, -z'
'x+1/2, -y+1/2, z-1/2'

loop_
_atom_site_label
_atom_site_type_symbol
_atom_site_fract_x
_atom_site_fract_y
_atom_site_fract_z
_atom_site_U_iso_or_equiv
_atom_site_adp_type
_atom_site_occupancy
_atom_site_symmetry_multiplicity
_atom_site_calc_flag
_atom_site_refinement_flags
Cd1 Cd 0.0000 0.16958(4) 0.2500 0.0429(3) Uani 1 2 d S
N5 N 0.0000 0.2938(4) 0.2500 0.0452(17) Uani 1 2 d S
N1 N 0.0801(3) 0.1345(3) 0.3896(3) 0.0337(10) Uani 1 1 d .
N2 N -0.1368(4) 0.1338(3) 0.2924(3) 0.0339(10) Uani 1 1 d .
N4 N 0.5664(4) 0.1270(4) 0.5052(4) 0.0564(16) Uani 1 1 d .
N3 N -0.1612(5) 0.1089(4) 0.7187(4) 0.0623(17) Uani 1 1 d .
C1 C 0.1804(4) 0.1300(3) 0.4188(4) 0.0328(12) Uani 1 1 d .
C25 C 0.5235(5) 0.0755(4) 0.4491(5) 0.0541(17) Uani 1 1 d .
H25A H 0.5646 0.0376 0.4398 0.065 Uiso 1 1 calc R
C6 C -0.1461(4) 0.1299(3) 0.3809(4) 0.0324(12) Uani 1 1 d .
C15 C -0.0975(7) 0.0578(4) 0.5961(5) 0.058(2) Uani 1 1 d .
H15A H -0.0756 0.0165 0.5711 0.069 Uiso 1 1 calc R
C2 C 0.2046(5) 0.1195(3) 0.5187(4) 0.0395(13) Uani 1 1 d .
H2A H 0.2687 0.1153 0.5569 0.047 Uiso 1 1 calc R
C27 C -0.0881(6) 0.4049(4) 0.2394(5) 0.0574(19) Uani 1 1 d .
H27A H -0.1493 0.4290 0.2321 0.069 Uiso 1 1 calc R
C4 C 0.0383(4) 0.1263(3) 0.4648(4) 0.0344(12) Uani 1 1 d .
C3 C 0.1171(5) 0.1173(3) 0.5451(4) 0.0389(13) Uani 1 1 d .
H3A H 0.1092 0.1109 0.6052 0.047 Uiso 1 1 calc R
C14 C -0.1288(7) 0.0534(4) 0.6792(5) 0.065(2) Uani 1 1 d .
H14A H -0.1265 0.0088 0.7081 0.078 Uiso 1 1 calc R
C12 C -0.1350(9) 0.1783(4) 0.5901(6) 0.076(3) Uani 1 1 d .
H12A H -0.1419 0.2226 0.5601 0.091 Uiso 1 1 calc R
C28 C -0.0850(5) 0.3315(4) 0.2395(5) 0.0505(16) Uani 1 1 d .
H28A H -0.1455 0.3064 0.2319 0.061 Uiso 1 1 calc R
C13 C -0.1616(11) 0.1700(5) 0.6748(7) 0.090(4) Uani 1 1 d .
H13A H -0.1811 0.2110 0.7022 0.108 Uiso 1 1 calc R
C7 C -0.2532(5) 0.1283(4) 0.3812(4) 0.0452(15) Uani 1 1 d .
H7A H -0.2808 0.1265 0.4329 0.054 Uiso 1 1 calc R
C26 C 0.0000 0.4422(6) 0.2500 0.066(3) Uani 1 2 d S
H26A H 0.0000 0.4922 0.2500 0.079 Uiso 1 2 calc SR
C5 C -0.0681(4) 0.1268(3) 0.4606(4) 0.0322(12) Uani 1 1 d .
C21 C 0.3603(4) 0.1306(3) 0.4117(4) 0.0361(12) Uani 1 1 d .
C22 C 0.4048(5) 0.1850(4) 0.4715(5) 0.0453(15) Uani 1 1 d .
H22A H 0.3670 0.2246 0.4817 0.054 Uiso 1 1 calc R
C24 C 0.4218(5) 0.0720(4) 0.4019(5) 0.0447(14) Uani 1 1 d .
H24A H 0.3964 0.0324 0.3657 0.054 Uiso 1 1 calc R
C9 C -0.2305(4) 0.1332(3) 0.2349(4) 0.0331(12) Uani 1 1 d .
C8 C -0.3043(5) 0.1301(4) 0.2923(4) 0.0481(16) Uani 1 1 d .
H8A H -0.3741 0.1294 0.2713 0.058 Uiso 1 1 calc R
C20 C 0.2528(4) 0.1326(3) 0.3632(4) 0.0329(12) Uani 1 1 d .
C23 C 0.5056(6) 0.1799(4) 0.5160(5) 0.0537(18) Uani 1 1 d .
H23A H 0.5325 0.2167 0.5566 0.064 Uiso 1 1 calc R
C11 C -0.0985(4) 0.1202(3) 0.5521(4) 0.0356(12) Uani 1 1 d .

loop_
_atom_site_aniso_label
_atom_site_aniso_U_11
_atom_site_aniso_U_22
_atom_site_aniso_U_33
_atom_site_aniso_U_23
_atom_site_aniso_U_13
_atom_site_aniso_U_12
Cd1 0.0418(4) 0.0571(5) 0.0315(4) 0.000 0.0116(3) 0.000
N5 0.052(5) 0.050(4) 0.032(4) 0.000 0.007(3) 0.000
N1 0.030(2) 0.049(3) 0.024(2) 0.0046(19) 0.0091(18) 0.005(2)
N2 0.033(2) 0.045(3) 0.025(2) -0.0035(19) 0.0093(18) -0.001(2)
N4 0.031(3) 0.091(5) 0.046(3) 0.005(3) 0.007(2) -0.007(3)
N3 0.078(5) 0.081(5) 0.036(3) -0.004(3) 0.030(3) -0.017(4)
C1 0.037(3) 0.040(3) 0.023(3) -0.001(2) 0.009(2) 0.000(2)
C25 0.044(4) 0.065(5) 0.056(4) 0.011(3) 0.018(3) 0.015(3)
C6 0.032(3) 0.040(3) 0.029(3) -0.003(2) 0.013(2) -0.004(2)
C15 0.096(6) 0.044(4) 0.045(4) -0.006(3) 0.039(4) -0.011(4)
C2 0.043(3) 0.051(4) 0.024(3) 0.004(2) 0.007(2) 0.004(3)
C27 0.057(4) 0.066(5) 0.050(4) 0.003(3) 0.014(3) 0.018(4)
C4 0.040(3) 0.043(3) 0.024(3) -0.002(2) 0.015(2) 0.001(2)
C3 0.043(3) 0.054(4) 0.021(3) 0.000(2) 0.009(2) 0.001(3)
C14 0.097(6) 0.064(5) 0.042(4) 0.006(3) 0.033(4) -0.025(4)
C12 0.128(9) 0.054(5) 0.066(5) 0.007(4) 0.065(6) 0.010(4)
C28 0.043(3) 0.065(4) 0.044(4) -0.006(3) 0.012(3) -0.006(3)
C13 0.156(11) 0.069(5) 0.071(6) -0.008(4) 0.081(7) 0.007(6)
C7 0.035(3) 0.076(5) 0.029(3) -0.002(3) 0.016(2) -0.002(3)
C26 0.110(10) 0.036(5) 0.059(7) 0.000 0.033(7) 0.000
C5 0.037(3) 0.041(3) 0.023(2) -0.001(2) 0.014(2) -0.002(2)
C21 0.035(3) 0.040(3) 0.035(3) 0.003(2) 0.011(2) -0.002(2)
C22 0.043(3) 0.051(4) 0.043(3) -0.009(3) 0.012(3) -0.004(3)
C24 0.037(3) 0.051(4) 0.045(3) -0.001(3) 0.008(3) 0.005(3)
C9 0.032(3) 0.043(3) 0.027(3) -0.001(2) 0.013(2) -0.002(2)
C8 0.036(3) 0.078(5) 0.034(3) -0.007(3) 0.015(3) -0.004(3)
C20 0.032(3) 0.038(3) 0.030(3) -0.002(2) 0.009(2) 0.003(2)
C23 0.050(4) 0.068(5) 0.040(3) -0.006(3) 0.005(3) -0.019(3)
C11 0.036(3) 0.052(3) 0.022(2) -0.004(2) 0.015(2) -0.005(2)

loop_
_atom_type_symbol
_atom_type_description
_atom_type_scat_dispersion_real
_atom_type_scat_dispersion_imag
_atom_type_scat_source
C C 0.0033 0.0016 'International Tables Vol C Tables 4.2.6.8 and 6.1.1.4'
H H 0.0000 0.0000 'International Tables Vol C Tables 4.2.6.8 and 6.1.1.4'
Cd Cd -0.8075 1.2024 'International Tables Vol C Tables 4.2.6.8 and 6.1.1.4'
N N 0.0061 0.0033 'International Tables Vol C Tables 4.2.6.8 and 6.1.1.4'

loop_
_geom_angle_atom_site_label_1
_geom_angle_atom_site_label_2
_geom_angle_atom_site_label_3
_geom_angle
_geom_angle_site_symmetry_1
_geom_angle_site_symmetry_3
N2 Cd1 N2 144.8(3) . 2
N2 Cd1 N1 84.93(17) . .
N2 Cd1 N1 84.85(17) 2 .
N2 Cd1 N1 84.85(17) . 2
N2 Cd1 N1 84.93(17) 2 2
N1 Cd1 N1 145.7(3) . 2
N2 Cd1 N5 107.58(13) . .
N2 Cd1 N5 107.58(13) 2 .
N1 Cd1 N5 107.15(13) . .
N1 Cd1 N5 107.15(13) 2 .
C28 N5 C28 116.5(9) 2 .
C28 N5 Cd1 121.7(4) 2 .
C28 N5 Cd1 121.7(4) . .
C1 N1 C4 108.2(4) . .
C1 N1 Cd1 124.8(4) . .
C4 N1 Cd1 126.1(4) . .
C6 N2 C9 109.1(4) . .
C6 N2 Cd1 124.6(4) . .
C9 N2 Cd1 123.8(4) . .
C25 N4 C23 114.7(6) . .
C13 N3 C14 115.0(6) . .
N1 C1 C20 126.9(5) . .
N1 C1 C2 108.4(5) . .
C20 C1 C2 124.7(5) . .
N4 C25 C24 126.6(7) . .
N4 C25 H25A 116.7 . .
C24 C25 H25A 116.7 . .
N2 C6 C5 127.1(5) . .
N2 C6 C7 108.5(5) . .
C5 C6 C7 124.3(5) . .
C11 C15 C14 120.9(7) . .
C11 C15 H15A 119.6 . .
C14 C15 H15A 119.6 . .
C3 C2 C1 107.0(5) . .
C3 C2 H2A 126.5 . .
C1 C2 H2A 126.5 . .
C26 C27 C28 118.8(7) . .
C26 C27 H27A 120.6 . .
C28 C27 H27A 120.6 . .
N1 C4 C3 108.8(5) . .
N1 C4 C5 124.4(5) . .
C3 C4 C5 126.8(5) . .
C2 C3 C4 107.6(5) . .
C2 C3 H3A 126.2 . .
C4 C3 H3A 126.2 . .
N3 C14 C15 123.4(7) . .
N3 C14 H14A 118.3 . .
C15 C14 H14A 118.3 . .
C11 C12 C13 118.6(7) . .
C11 C12 H12A 120.7 . .
C13 C12 H12A 120.7 . .
N5 C28 C27 123.5(7) . .
N5 C28 H28A 118.2 . .
C27 C28 H28A 118.2 . .
N3 C13 C12 125.0(8) . .
N3 C13 H13A 117.5 . .
C12 C13 H13A 117.5 . .
C8 C7 C6 107.0(5) . .
C8 C7 H7A 126.5 . .
C6 C7 H7A 126.5 . .
C27 C26 C27 118.9(10) . 2
C27 C26 H26A 120.6 . .
C27 C26 H26A 120.6 2 .
C6 C5 C4 127.0(5) . .
C6 C5 C11 116.9(5) . .
C4 C5 C11 116.1(5) . .
C22 C21 C24 116.5(6) . .
C22 C21 C20 122.2(5) . .
C24 C21 C20 121.3(5) . .
C23 C22 C21 119.8(6) . .
C23 C22 H22A 120.1 . .
C21 C22 H22A 120.1 . .
C21 C24 C25 117.2(6) . .
C21 C24 H24A 121.4 . .
C25 C24 H24A 121.4 . .
N2 C9 C20 126.4(5) . 2
N2 C9 C8 107.8(5) . .
C20 C9 C8 125.7(5) 2 .
C7 C8 C9 107.6(5) . .
C7 C8 H8A 126.2 . .
C9 C8 H8A 126.2 . .
C9 C20 C1 125.5(5) 2 .
C9 C20 C21 117.3(5) 2 .
C1 C20 C21 117.1(5) . .
N4 C23 C22 125.1(6) . .
N4 C23 H23A 117.5 . .
C22 C23 H23A 117.5 . .
C15 C11 C12 116.9(6) . .
C15 C11 C5 122.5(5) . .
C12 C11 C5 120.5(6) . .

loop_
_geom_bond_atom_site_label_1
_geom_bond_atom_site_label_2
_geom_bond_distance
_geom_bond_site_symmetry_2
Cd1 N2 2.200(5) .
Cd1 N2 2.200(5) 2
Cd1 N1 2.210(4) .
Cd1 N1 2.210(4) 2
Cd1 N5 2.307(8) .
N5 C28 1.331(8) 2
N5 C28 1.331(8) .
N1 C1 1.338(7) .
N1 C4 1.370(6) .
N2 C6 1.351(7) .
N2 C9 1.364(7) .
N4 C25 1.315(10) .
N4 C23 1.318(10) .
N3 C13 1.308(11) .
N3 C14 1.311(11) .
C1 C20 1.424(8) .
C1 C2 1.458(7) .
C25 C24 1.403(9) .
C25 H25A 0.9300 .
C6 C5 1.399(8) .
C6 C7 1.459(8) .
C15 C11 1.328(9) .
C15 C14 1.397(9) .
C15 H15A 0.9300 .
C2 C3 1.337(9) .
C2 H2A 0.9300 .
C27 C26 1.364(10) .
C27 C28 1.364(11) .
C27 H27A 0.9300 .
C4 C3 1.421(8) .
C4 C5 1.436(8) .
C3 H3A 0.9300 .
C14 H14A 0.9300 .
C12 C11 1.362(10) .
C12 C13 1.394(11) .
C12 H12A 0.9300 .
C28 H28A 0.9300 .
C13 H13A 0.9300 .
C7 C8 1.344(9) .
C7 H7A 0.9300 .
C26 C27 1.364(10) 2
C26 H26A 0.9300 .
C5 C11 1.514(7) .
C21 C22 1.390(9) .
C21 C24 1.402(9) .
C21 C20 1.477(8) .
C22 C23 1.384(10) .
C22 H22A 0.9300 .
C24 H24A 0.9300 .
C9 C20 1.419(8) 2
C9 C8 1.459(8) .
C8 H8A 0.9300 .
C20 C9 1.419(8) 2
C23 H23A 0.9300 .
